data_2227717
loop_
_publ_author_name
'Jiao, Bao-Juan'
'Ren, Yi-Xia'
'Zhu, Gang'
'Yan, Zhi-Jun'
'Liu, Fu-Rong'

_publ_section_title
;
 Tetraaquabis(1,10-phenanthroline-\k^2^<i>N</i>,<i>N</i>')strontium
 5,5'-diazenediylditetrazolide
;
_journal_coeditor_code JH2212
_journal_issue 11
_journal_name_full 'Acta Crystallographica Section E'
_journal_page_first m1375
_journal_page_last m1376
_journal_paper_doi 10.1107/S1600536810039115
_journal_volume 66
_journal_year 2010
_chemical_formula_iupac '[Sr (C12 H8 N2)2 (H2 O)4] (C2 N10)'
_chemical_formula_moiety 'C24 H24 N4 O4 Sr 2+, C2 N10 2-'
_chemical_formula_sum 'C26 H24 N14 O4 Sr'
_chemical_formula_weight 684.21
_chemical_name_systematic
;
Tetraaquabis(1,10-phenanthroline-\k^2^<i>N</i>,<i>N</i>')strontium
5,5'-diazenediylditetrazolide
;
_space_group_IT_number 15
_symmetry_cell_setting monoclinic
_symmetry_space_group_name_Hall '-C 2yc'
_symmetry_space_group_name_H-M 'C 1 2/c 1'
_atom_sites_solution_hydrogens geom
_atom_sites_solution_primary direct
_atom_sites_solution_secondary difmap
_audit_creation_method SHELXL-97
_cell_angle_alpha 90.00
_cell_angle_beta 105.178(2)
_cell_angle_gamma 90.00
_cell_formula_units_Z 4
_cell_length_a 17.442(3)
_cell_length_b 10.8974(17)
_cell_length_c 16.189(3)
_cell_measurement_reflns_used 3217
_cell_measurement_temperature 296(2)
_cell_measurement_theta_max 26.89
_cell_measurement_theta_min 2.23
_cell_volume 2969.7(9)
_computing_cell_refinement 'SAINT (Bruker, 2007)'
_computing_data_collection 'APEX2 (Bruker, 2007)'
_computing_data_reduction 'SAINT (Bruker, 2007)'
_computing_molecular_graphics 'SHELXTL (Sheldrick, 2008)'
_computing_publication_material 'SHELXTL (Sheldrick, 2008)'
_computing_structure_refinement 'SHELXL97 (Sheldrick, 2008)'
_computing_structure_solution 'SHELXS97 (Sheldrick, 2008)'
_diffrn_ambient_temperature 296(2)
_diffrn_measured_fraction_theta_full 0.998
_diffrn_measured_fraction_theta_max 0.998
_diffrn_measurement_device_type 'Bruker APEXII CCD'
_diffrn_measurement_method '\f and \w scans'
_diffrn_radiation_monochromator graphite
_diffrn_radiation_source 'fine-focus sealed tube'
_diffrn_radiation_type MoK\a
_diffrn_radiation_wavelength 0.71073
_diffrn_reflns_av_R_equivalents 0.0263
_diffrn_reflns_av_sigmaI/netI 0.0323
_diffrn_reflns_limit_h_max 20
_diffrn_reflns_limit_h_min -20
_diffrn_reflns_limit_k_max 11
_diffrn_reflns_limit_k_min -12
_diffrn_reflns_limit_l_max 16
_diffrn_reflns_limit_l_min -19
_diffrn_reflns_number 7165
_diffrn_reflns_theta_full 25.02
_diffrn_reflns_theta_max 25.02
_diffrn_reflns_theta_min 2.23
_diffrn_standards_number 0
_exptl_absorpt_coefficient_mu 1.875
_exptl_absorpt_correction_T_max 0.7290
_exptl_absorpt_correction_T_min 0.6515
_exptl_absorpt_correction_type empirical
_exptl_absorpt_process_details '(SADABS; Bruker, 2002)'
_exptl_crystal_colour yellow
_exptl_crystal_density_diffrn 1.530
_exptl_crystal_density_method 'not measured'
_exptl_crystal_description block
_exptl_crystal_F_000 1392
_exptl_crystal_size_max 0.25
_exptl_crystal_size_mid 0.20
_exptl_crystal_size_min 0.18
_refine_diff_density_max 0.305
_refine_diff_density_min -0.372
_refine_ls_extinction_coef 0.0049(3)
_refine_ls_extinction_expression Fc^*^=kFc[1+0.001xFc^2^\l^3^/sin(2\q)]^-1/4^
_refine_ls_extinction_method 'SHELXL97 (Sheldrick, 2008)'
_refine_ls_goodness_of_fit_ref 1.036
_refine_ls_hydrogen_treatment constr
_refine_ls_matrix_type full
_refine_ls_number_parameters 204
_refine_ls_number_reflns 2621
_refine_ls_number_restraints 0
_refine_ls_restrained_S_all 1.036
_refine_ls_R_factor_all 0.0349
_refine_ls_R_factor_gt 0.0270
_refine_ls_shift/su_max 0.000
_refine_ls_shift/su_mean 0.000
_refine_ls_structure_factor_coef Fsqd
_refine_ls_weighting_details 'calc w=1/[\s^2^(Fo^2^)+(0.0334P)^2^+1.6965P] where P=(Fo^2^+2Fc^2^)/3'
_refine_ls_weighting_scheme calc
_refine_ls_wR_factor_gt 0.0655
_refine_ls_wR_factor_ref 0.0691
_reflns_number_gt 2226
_reflns_number_total 2621
_reflns_threshold_expression I>2\s(I)
_cod_data_source_file jh2212.cif
_cod_data_source_block I
_cod_original_cell_volume 2969.8(8)
_cod_original_sg_symbol_H-M 'C 2/c'
_cod_database_code 2227717
_cod_database_fobs_code 2227717

loop_
_symmetry_equiv_pos_as_xyz
'x, y, z'
'-x, y, -z+1/2'
'x+1/2, y+1/2, z'
'-x+1/2, y+1/2, -z+1/2'
'-x, -y, -z'
'x, -y, z-1/2'
'-x+1/2, -y+1/2, -z'
'x+1/2, -y+1/2, z-1/2'

loop_
_atom_site_type_symbol
_atom_site_label
_atom_site_fract_x
_atom_site_fract_y
_atom_site_fract_z
_atom_site_U_iso_or_equiv
_atom_site_adp_type
_atom_site_calc_flag
_atom_site_refinement_flags
_atom_site_occupancy
_atom_site_disorder_assembly
_atom_site_disorder_group
Sr Sr1 1.0000 0.24389(2) 0.2500 0.02718(12) Uani d S 1 . .
N N1 0.85008(10) 0.34918(17) 0.18410(12) 0.0395(4) Uani d . 1 . .
N N2 0.85933(10) 0.10403(17) 0.21752(11) 0.0372(4) Uani d . 1 . .
N N3 0.96163(12) 0.64644(18) 0.09038(13) 0.0483(5) Uani d . 1 . .
N N4 0.94140(12) 0.68916(18) 0.01083(12) 0.0443(5) Uani d . 1 . .
N N5 0.93980(13) 0.80929(19) 0.01267(13) 0.0499(5) Uani d . 1 . .
N N6 0.95898(14) 0.8474(2) 0.09331(15) 0.0580(6) Uani d . 1 . .
C C1 0.84222(15) 0.4689(2) 0.17143(17) 0.0515(6) Uani d . 1 . .
H H1 0.8839 0.5192 0.1998 0.062 Uiso calc R 1 . .
C C2 0.77523(17) 0.5244(3) 0.11807(19) 0.0643(8) Uani d . 1 . .
H H2 0.7729 0.6091 0.1110 0.077 Uiso calc R 1 . .
C C3 0.71337(16) 0.4521(3) 0.07654(18) 0.0640(8) Uani d . 1 . .
H H3 0.6685 0.4872 0.0401 0.077 Uiso calc R 1 . .
C C4 0.71751(14) 0.3253(3) 0.08878(15) 0.0477(6) Uani d . 1 . .
C C5 0.65475(15) 0.2429(3) 0.04826(18) 0.0628(8) Uani d . 1 . .
H H5 0.6094 0.2741 0.0102 0.075 Uiso calc R 1 . .
C C6 0.65995(15) 0.1226(3) 0.06392(17) 0.0609(8) Uani d . 1 . .
H H6 0.6183 0.0716 0.0365 0.073 Uiso calc R 1 . .
C C7 0.72830(13) 0.0706(2) 0.12204(15) 0.0461(6) Uani d . 1 . .
C C8 0.73506(15) -0.0545(2) 0.14216(17) 0.0551(7) Uani d . 1 . .
H H8 0.6943 -0.1082 0.1165 0.066 Uiso calc R 1 . .
C C9 0.80122(15) -0.0976(2) 0.19914(17) 0.0534(7) Uani d . 1 . .
H H9 0.8061 -0.1802 0.2139 0.064 Uiso calc R 1 . .
C C10 0.86160(14) -0.0145(2) 0.23494(16) 0.0457(6) Uani d . 1 . .
H H10 0.9067 -0.0448 0.2739 0.055 Uiso calc R 1 . .
C C11 0.78741(12) 0.2779(2) 0.14439(14) 0.0374(5) Uani d . 1 . .
C C12 0.79253(12) 0.1478(2) 0.16157(13) 0.0356(5) Uani d . 1 . .
C C13 0.97136(14) 0.7456(2) 0.13849(15) 0.0476(6) Uani d . 1 . .
O O1 1.01607(10) 0.39982(14) 0.13806(9) 0.0463(4) Uani d . 1 . .
O O2 0.98909(9) 0.10539(13) 0.11891(9) 0.0422(4) Uani d . 1 . .
H H1A 1.0306 0.3855 0.0928 0.063 Uiso d R 1 . .
H H2B 1.0196 0.1165 0.0863 0.063 Uiso d R 1 . .
H H2A 0.9765 0.0299 0.1132 0.063 Uiso d R 1 . .
H H1B 0.9960 0.4708 0.1253 0.063 Uiso d R 1 . .
N N7 0.9905(2) 0.7903(3) 0.2248(2) 0.0372(9) Uiso d P 0.50 . .
N N7' 0.9955(3) 0.6972(3) 0.2281(2) 0.0402(10) Uiso d P 0.50 . .

loop_
_atom_site_aniso_label
_atom_site_aniso_U_11
_atom_site_aniso_U_22
_atom_site_aniso_U_33
_atom_site_aniso_U_12
_atom_site_aniso_U_13
_atom_site_aniso_U_23
Sr1 0.02894(17) 0.02498(17) 0.02556(16) 0.000 0.00346(10) 0.000
N1 0.0351(10) 0.0383(11) 0.0444(11) 0.0036(8) 0.0091(8) 0.0031(8)
N2 0.0303(9) 0.0381(11) 0.0410(10) -0.0018(8) 0.0055(8) -0.0004(8)
N3 0.0600(13) 0.0401(12) 0.0475(12) 0.0021(10) 0.0188(10) 0.0097(10)
N4 0.0579(13) 0.0402(12) 0.0357(11) -0.0054(10) 0.0137(9) -0.0052(9)
N5 0.0661(14) 0.0409(12) 0.0468(13) 0.0056(10) 0.0219(11) 0.0081(10)
N6 0.0777(16) 0.0429(13) 0.0628(15) -0.0153(11) 0.0351(12) -0.0181(11)
C1 0.0492(14) 0.0412(15) 0.0646(17) 0.0034(12) 0.0158(13) 0.0056(12)
C2 0.0677(19) 0.0477(16) 0.080(2) 0.0209(15) 0.0230(16) 0.0199(15)
C3 0.0494(16) 0.076(2) 0.0629(18) 0.0234(15) 0.0091(14) 0.0244(15)
C4 0.0358(13) 0.0629(17) 0.0431(14) 0.0105(12) 0.0079(11) 0.0109(12)
C5 0.0306(13) 0.100(3) 0.0496(16) 0.0040(15) -0.0043(11) 0.0083(15)
C6 0.0347(14) 0.085(2) 0.0545(16) -0.0105(14) -0.0030(12) -0.0043(15)
C7 0.0343(12) 0.0602(16) 0.0429(14) -0.0072(11) 0.0084(10) -0.0061(12)
C8 0.0468(15) 0.0569(17) 0.0618(17) -0.0206(13) 0.0145(13) -0.0149(13)
C9 0.0529(15) 0.0402(14) 0.0688(17) -0.0090(12) 0.0190(13) -0.0052(12)
C10 0.0404(13) 0.0387(14) 0.0560(15) -0.0007(10) 0.0089(11) -0.0003(11)
C11 0.0276(11) 0.0495(14) 0.0352(12) 0.0036(10) 0.0085(9) 0.0029(10)
C12 0.0274(11) 0.0474(13) 0.0321(11) -0.0010(10) 0.0077(9) -0.0024(10)
C13 0.0404(13) 0.0722(19) 0.0315(12) -0.0124(12) 0.0114(10) -0.0074(13)
O1 0.0655(11) 0.0362(9) 0.0407(9) 0.0076(8) 0.0203(8) 0.0097(7)
O2 0.0585(10) 0.0339(8) 0.0353(8) -0.0051(7) 0.0142(7) -0.0054(6)

loop_
_atom_type_symbol
_atom_type_description
_atom_type_scat_dispersion_real
_atom_type_scat_dispersion_imag
_atom_type_scat_source
C C 0.0033 0.0016 'International Tables Vol C Tables 4.2.6.8 and 6.1.1.4'
H H 0.0000 0.0000 'International Tables Vol C Tables 4.2.6.8 and 6.1.1.4'
N N 0.0061 0.0033 'International Tables Vol C Tables 4.2.6.8 and 6.1.1.4'
O O 0.0106 0.0060 'International Tables Vol C Tables 4.2.6.8 and 6.1.1.4'
Sr Sr -1.5307 3.2498 'International Tables Vol C Tables 4.2.6.8 and 6.1.1.4'

loop_
_geom_angle_atom_site_label_1
_geom_angle_atom_site_label_2
_geom_angle_atom_site_label_3
_geom_angle_site_symmetry_1
_geom_angle_site_symmetry_3
_geom_angle
_geom_angle_publ_flag
O1 Sr1 O1 2_755 . 96.53(7) ?
O1 Sr1 O2 2_755 . 168.21(5) ?
O1 Sr1 O2 . . 78.63(5) ?
O1 Sr1 O2 2_755 2_755 78.63(5) ?
O1 Sr1 O2 . 2_755 168.21(5) ?
O2 Sr1 O2 . 2_755 108.08(7) ?
O1 Sr1 N1 2_755 2_755 73.85(5) ?
O1 Sr1 N1 . 2_755 74.48(5) ?
O2 Sr1 N1 . 2_755 114.54(5) ?
O2 Sr1 N1 2_755 2_755 93.80(5) ?
O1 Sr1 N1 2_755 . 74.48(5) ?
O1 Sr1 N1 . . 73.85(5) ?
O2 Sr1 N1 . . 93.80(5) ?
O2 Sr1 N1 2_755 . 114.54(5) ?
N1 Sr1 N1 2_755 . 131.59(8) ?
O1 Sr1 N2 2_755 . 103.91(5) ?
O1 Sr1 N2 . . 118.66(5) ?
O2 Sr1 N2 . . 69.86(5) ?
O2 Sr1 N2 2_755 . 73.09(5) ?
N1 Sr1 N2 2_755 . 166.84(5) ?
N1 Sr1 N2 . . 57.97(5) ?
O1 Sr1 N2 2_755 2_755 118.66(5) ?
O1 Sr1 N2 . 2_755 103.91(5) ?
O2 Sr1 N2 . 2_755 73.09(5) ?
O2 Sr1 N2 2_755 2_755 69.86(5) ?
N1 Sr1 N2 2_755 2_755 57.97(5) ?
N1 Sr1 N2 . 2_755 166.84(5) ?
N2 Sr1 N2 . 2_755 114.53(7) ?
C1 N1 C11 . . 117.0(2) ?
C1 N1 Sr1 . . 120.81(16) ?
C11 N1 Sr1 . . 120.12(14) ?
C10 N2 C12 . . 117.23(19) ?
C10 N2 Sr1 . . 120.88(14) ?
C12 N2 Sr1 . . 119.09(14) ?
C13 N3 N4 . . 104.26(19) ?
N5 N4 N3 . . 109.29(18) ?
N4 N5 N6 . . 109.49(18) ?
C13 N6 N5 . . 104.26(19) ?
N1 C1 C2 . . 124.0(2) ?
N1 C1 H1 . . 118.0 ?
C2 C1 H1 . . 118.0 ?
C3 C2 C1 . . 118.8(3) ?
C3 C2 H2 . . 120.6 ?
C1 C2 H2 . . 120.6 ?
C2 C3 C4 . . 119.8(2) ?
C2 C3 H3 . . 120.1 ?
C4 C3 H3 . . 120.1 ?
C3 C4 C11 . . 117.2(2) ?
C3 C4 C5 . . 123.4(2) ?
C11 C4 C5 . . 119.4(2) ?
C6 C5 C4 . . 121.5(2) ?
C6 C5 H5 . . 119.3 ?
C4 C5 H5 . . 119.3 ?
C5 C6 C7 . . 121.3(2) ?
C5 C6 H6 . . 119.4 ?
C7 C6 H6 . . 119.4 ?
C8 C7 C12 . . 117.8(2) ?
C8 C7 C6 . . 123.0(2) ?
C12 C7 C6 . . 119.2(2) ?
C9 C8 C7 . . 119.9(2) ?
C9 C8 H8 . . 120.0 ?
C7 C8 H8 . . 120.0 ?
C8 C9 C10 . . 118.2(2) ?
C8 C9 H9 . . 120.9 ?
C10 C9 H9 . . 120.9 ?
N2 C10 C9 . . 124.7(2) ?
N2 C10 H10 . . 117.7 ?
C9 C10 H10 . . 117.7 ?
N1 C11 C4 . . 123.1(2) ?
N1 C11 C12 . . 118.00(18) ?
C4 C11 C12 . . 118.9(2) ?
N2 C12 C7 . . 122.1(2) ?
N2 C12 C11 . . 118.15(19) ?
C7 C12 C11 . . 119.7(2) ?
N6 C13 N3 . . 112.7(2) ?
N6 C13 N7 . . 102.6(2) ?
N3 C13 N7 . . 144.7(3) ?
N6 C13 N7' . . 143.2(3) ?
N3 C13 N7' . . 104.1(2) ?
N7 C13 N7' . . 40.60(19) ?
Sr1 O1 H1A . . 127.1 ?
Sr1 O1 H1B . . 131.5 ?
H1A O1 H1B . . 98.8 ?
Sr1 O2 H2B . . 120.3 ?
Sr1 O2 H2A . . 128.2 ?
H2B O2 H2A . . 104.9 ?
N7 N7 N7' 2_755 . 86.5(3) ?
N7 N7 N7' 2_755 2_755 54.1(2) ?
N7' N7 N7' . 2_755 33.1(3) ?
N7 N7 C13 2_755 . 157.9(4) ?
N7' N7 C13 . . 73.0(3) ?
N7' N7 C13 2_755 . 106.1(3) ?
N7' N7' N7 2_755 . 92.7(3) ?
N7' N7' N7 2_755 2_755 54.2(2) ?
N7 N7' N7 . 2_755 39.4(3) ?
N7' N7' C13 2_755 . 159.0(2) ?
N7 N7' C13 . . 66.4(3) ?
N7 N7' C13 2_755 . 105.4(3) ?

loop_
_geom_bond_atom_site_label_1
_geom_bond_atom_site_label_2
_geom_bond_site_symmetry_2
_geom_bond_distance
_geom_bond_publ_flag
Sr1 O1 2_755 2.5527(15) ?
Sr1 O1 . 2.5527(15) ?
Sr1 O2 . 2.5704(14) ?
Sr1 O2 2_755 2.5704(14) ?
Sr1 N1 2_755 2.7985(18) ?
Sr1 N1 . 2.7985(18) ?
Sr1 N2 . 2.8185(17) ?
Sr1 N2 2_755 2.8185(17) ?
N1 C1 . 1.322(3) ?
N1 C11 . 1.358(3) ?
N2 C10 . 1.321(3) ?
N2 C12 . 1.361(3) ?
N3 C13 . 1.317(3) ?
N3 N4 . 1.327(3) ?
N4 N5 . 1.310(3) ?
N5 N6 . 1.327(3) ?
N6 C13 . 1.314(3) ?
C1 C2 . 1.396(3) ?
C1 H1 . 0.9300 ?
C2 C3 . 1.363(4) ?
C2 H2 . 0.9300 ?
C3 C4 . 1.395(4) ?
C3 H3 . 0.9300 ?
C4 C11 . 1.410(3) ?
C4 C5 . 1.435(4) ?
C5 C6 . 1.334(4) ?
C5 H5 . 0.9300 ?
C6 C7 . 1.429(3) ?
C6 H6 . 0.9300 ?
C7 C8 . 1.400(4) ?
C7 C12 . 1.413(3) ?
C8 C9 . 1.358(4) ?
C8 H8 . 0.9300 ?
C9 C10 . 1.394(3) ?
C9 H9 . 0.9300 ?
C10 H10 . 0.9300 ?
C11 C12 . 1.442(3) ?
C13 N7 . 1.434(4) ?
C13 N7' . 1.496(4) ?
O1 H1A . 0.8503 ?
O1 H1B . 0.8520 ?
O2 H2B . 0.8499 ?
O2 H2A . 0.8500 ?
N7 N7 2_755 0.797(6) ?
N7 N7' . 1.018(5) ?
N7 N7' 2_755 1.254(5) ?
N7' N7' 2_755 0.686(6) ?
N7' N7 2_755 1.254(5) ?

loop_
_geom_hbond_atom_site_label_D
_geom_hbond_atom_site_label_H
_geom_hbond_atom_site_label_A
_geom_hbond_site_symmetry_A
_geom_hbond_distance_DH
_geom_hbond_distance_HA
_geom_hbond_distance_DA
_geom_hbond_angle_DHA
O2 H2B N5 5_765 0.85 2.08 2.885(3) 158.3
O1 H1A N4 5_765 0.85 2.04 2.870(2) 166.8
O2 H2A N6 1_545 0.85 2.03 2.871(3) 172.5
O1 H1B N3 . 0.85 2.04 2.887(3) 172.4

loop_
_geom_torsion_atom_site_label_1
_geom_torsion_atom_site_label_2
_geom_torsion_atom_site_label_3
_geom_torsion_atom_site_label_4
_geom_torsion_site_symmetry_1
_geom_torsion_site_symmetry_2
_geom_torsion_site_symmetry_3
_geom_torsion_site_symmetry_4
_geom_torsion
_geom_torsion_publ_flag
O1 Sr1 N1 C1 2_755 . . . 58.23(18) ?
O1 Sr1 N1 C1 . . . . -43.51(18) ?
O2 Sr1 N1 C1 . . . . -120.51(18) ?
O2 Sr1 N1 C1 2_755 . . . 127.64(18) ?
N1 Sr1 N1 C1 2_755 . . . 7.47(17) ?
N2 Sr1 N1 C1 . . . . 176.1(2) ?
N2 Sr1 N1 C1 2_755 . . . -125.5(3) ?
O1 Sr1 N1 C11 2_755 . . . -138.79(17) ?
O1 Sr1 N1 C11 . . . . 119.47(17) ?
O2 Sr1 N1 C11 . . . . 42.47(16) ?
O2 Sr1 N1 C11 2_755 . . . -69.38(17) ?
N1 Sr1 N1 C11 2_755 . . . 170.45(17) ?
N2 Sr1 N1 C11 . . . . -20.89(15) ?
N2 Sr1 N1 C11 2_755 . . . 37.5(3) ?
O1 Sr1 N2 C10 2_755 . . . -117.05(17) ?
O1 Sr1 N2 C10 . . . . 137.34(17) ?
O2 Sr1 N2 C10 . . . . 73.43(17) ?
O2 Sr1 N2 C10 2_755 . . . -43.77(17) ?
N1 Sr1 N2 C10 2_755 . . . -38.6(3) ?
N1 Sr1 N2 C10 . . . . -178.36(19) ?
N2 Sr1 N2 C10 2_755 . . . 13.94(16) ?
O1 Sr1 N2 C12 2_755 . . . 82.42(15) ?
O1 Sr1 N2 C12 . . . . -23.18(17) ?
O2 Sr1 N2 C12 . . . . -87.10(15) ?
O2 Sr1 N2 C12 2_755 . . . 155.71(16) ?
N1 Sr1 N2 C12 2_755 . . . 160.9(2) ?
N1 Sr1 N2 C12 . . . . 21.11(14) ?
N2 Sr1 N2 C12 2_755 . . . -146.58(16) ?
C13 N3 N4 N5 . . . . 0.3(3) ?
N3 N4 N5 N6 . . . . 0.1(2) ?
N4 N5 N6 C13 . . . . -0.4(3) ?
C11 N1 C1 C2 . . . . -2.2(4) ?
Sr1 N1 C1 C2 . . . . 161.3(2) ?
N1 C1 C2 C3 . . . . 0.5(4) ?
C1 C2 C3 C4 . . . . 0.8(4) ?
C2 C3 C4 C11 . . . . -0.4(4) ?
C2 C3 C4 C5 . . . . 179.3(3) ?
C3 C4 C5 C6 . . . . -177.7(3) ?
C11 C4 C5 C6 . . . . 2.0(4) ?
C4 C5 C6 C7 . . . . 0.2(5) ?
C5 C6 C7 C8 . . . . 178.0(3) ?
C5 C6 C7 C12 . . . . -1.9(4) ?
C12 C7 C8 C9 . . . . 1.1(4) ?
C6 C7 C8 C9 . . . . -178.9(3) ?
C7 C8 C9 C10 . . . . -1.2(4) ?
C12 N2 C10 C9 . . . . 1.1(4) ?
Sr1 N2 C10 C9 . . . . -159.8(2) ?
C8 C9 C10 N2 . . . . 0.0(4) ?
C1 N1 C11 C4 . . . . 2.7(3) ?
Sr1 N1 C11 C4 . . . . -160.92(17) ?
C1 N1 C11 C12 . . . . -176.1(2) ?
Sr1 N1 C11 C12 . . . . 20.3(3) ?
C3 C4 C11 N1 . . . . -1.4(4) ?
C5 C4 C11 N1 . . . . 178.8(2) ?
C3 C4 C11 C12 . . . . 177.3(2) ?
C5 C4 C11 C12 . . . . -2.4(3) ?
C10 N2 C12 C7 . . . . -1.1(3) ?
Sr1 N2 C12 C7 . . . . 160.13(16) ?
C10 N2 C12 C11 . . . . 177.5(2) ?
Sr1 N2 C12 C11 . . . . -21.3(2) ?
C8 C7 C12 N2 . . . . 0.0(3) ?
C6 C7 C12 N2 . . . . -180.0(2) ?
C8 C7 C12 C11 . . . . -178.5(2) ?
C6 C7 C12 C11 . . . . 1.5(3) ?
N1 C11 C12 N2 . . . . 0.9(3) ?
C4 C11 C12 N2 . . . . -177.9(2) ?
N1 C11 C12 C7 . . . . 179.5(2) ?
C4 C11 C12 C7 . . . . 0.7(3) ?
N5 N6 C13 N3 . . . . 0.6(3) ?
N5 N6 C13 N7 . . . . -179.0(2) ?
N5 N6 C13 N7' . . . . 178.2(4) ?
N4 N3 C13 N6 . . . . -0.5(3) ?
N4 N3 C13 N7 . . . . 178.8(4) ?
N4 N3 C13 N7' . . . . -179.1(2) ?
N6 C13 N7 N7 . . . 2_755 -154.7(17) ?
N3 C13 N7 N7 . . . 2_755 26(2) ?
N7' C13 N7 N7 . . . 2_755 22.7(16) ?
N6 C13 N7 N7' . . . . -177.5(4) ?
N3 C13 N7 N7' . . . . 3.2(6) ?
N6 C13 N7 N7' . . . 2_755 -178.9(3) ?
N3 C13 N7 N7' . . . 2_755 1.7(6) ?
N7' C13 N7 N7' . . . 2_755 -1.4(5) ?
N7 N7 N7' N7' 2_755 . . 2_755 10.9(10) ?
C13 N7 N7' N7' . . . 2_755 -177.5(8) ?
N7' N7 N7' N7 2_755 . . 2_755 -10.9(10) ?
C13 N7 N7' N7 . . . 2_755 171.6(7) ?
N7 N7 N7' C13 2_755 . . . -171.6(7) ?
N7' N7 N7' C13 2_755 . . . 177.5(8) ?
N6 C13 N7' N7' . . . 2_755 11(3) ?
N3 C13 N7' N7' . . . 2_755 -171(2) ?
N7 C13 N7' N7' . . . 2_755 7(2) ?
N6 C13 N7' N7 . . . . 4.1(6) ?
N3 C13 N7' N7 . . . . -178.1(4) ?
N6 C13 N7' N7 . . . 2_755 -1.3(6) ?
N3 C13 N7' N7 . . . 2_755 176.4(3) ?
N7 C13 N7' N7 . . . 2_755 -5.5(4) ?
